data_7108354
loop_
_publ_author_name
'Jun Zhang'
'Jun Fu'
'Xiaolong Su'
'Xinke Qin'
'Meixin Zhao'
'Min Shi'

_publ_section_title
;
 Abnormal oxazol-4-ylidene and thiazol-4-ylidene rhodium complexes:
 synthesis, structure, and properties
;
_journal_name_full Chem.Commun.
_journal_page_first 9625
_journal_paper_doi 10.1039/c2cc35020c
_journal_volume 48
_journal_year 2012
_chemical_formula_sum 'C23 H18 F3 N O4 S2'
_chemical_formula_weight 493.50
_chemical_name_systematic
;
?
;
_space_group_IT_number 2
_symmetry_cell_setting triclinic
_symmetry_space_group_name_Hall '-P 1'
_symmetry_space_group_name_H-M 'P -1'
_atom_sites_solution_hydrogens geom
_atom_sites_solution_primary direct
_atom_sites_solution_secondary difmap
_audit_creation_method SHELXL-97
_cell_angle_alpha 106.631(9)
_cell_angle_beta 98.221(10)
_cell_angle_gamma 103.331(10)
_cell_formula_units_Z 2
_cell_length_a 7.594(6)
_cell_length_b 10.726(9)
_cell_length_c 15.412(12)
_cell_measurement_reflns_used 784
_cell_measurement_temperature 293(2)
_cell_measurement_theta_max 27.150
_cell_measurement_theta_min 2.830
_cell_volume 1140.7(16)
_computing_cell_refinement 'Bruker SMART'
_computing_data_collection 'Bruker SMART'
_computing_data_reduction 'Bruker SHELXTL'
_computing_molecular_graphics 'Bruker SHELXTL'
_computing_publication_material 'Bruker SHELXTL'
_computing_structure_refinement 'SHELXL-97 (Sheldrick, 1997)'
_computing_structure_solution 'SHELXS-97 (Sheldrick, 1990)'
_diffrn_ambient_temperature 293(2)
_diffrn_measured_fraction_theta_full 0.977
_diffrn_measured_fraction_theta_max 0.977
_diffrn_measurement_device_type 'CCD area detector'
_diffrn_measurement_method 'phi and omega scans'
_diffrn_radiation_monochromator graphite
_diffrn_radiation_source 'fine-focus sealed tube'
_diffrn_radiation_type MoK\a
_diffrn_radiation_wavelength 0.71073
_diffrn_reflns_av_R_equivalents 0.0665
_diffrn_reflns_av_sigmaI/netI 0.0407
_diffrn_reflns_limit_h_max 9
_diffrn_reflns_limit_h_min -7
_diffrn_reflns_limit_k_max 12
_diffrn_reflns_limit_k_min -12
_diffrn_reflns_limit_l_max 16
_diffrn_reflns_limit_l_min -18
_diffrn_reflns_number 4714
_diffrn_reflns_theta_full 25.01
_diffrn_reflns_theta_max 25.01
_diffrn_reflns_theta_min 1.41
_diffrn_standards_decay_% 7.14
_exptl_absorpt_coefficient_mu 0.288
_exptl_absorpt_correction_T_max 0.9393
_exptl_absorpt_correction_T_min 0.9134
_exptl_absorpt_correction_type multi-scan
_exptl_absorpt_process_details sadabs
_exptl_crystal_colour 'light yellow'
_exptl_crystal_density_diffrn 1.437
_exptl_crystal_density_method 'not measured'
_exptl_crystal_description block
_exptl_crystal_F_000 508
_exptl_crystal_size_max 0.32
_exptl_crystal_size_mid 0.25
_exptl_crystal_size_min 0.22
_refine_diff_density_max 0.955
_refine_diff_density_min -0.877
_refine_diff_density_rms 0.157
_refine_ls_extinction_coef 0.20(2)
_refine_ls_extinction_expression Fc^*^=kFc[1+0.001xFc^2^\l^3^/sin(2\q)]^-1/4^
_refine_ls_extinction_method SHELXL
_refine_ls_goodness_of_fit_ref 1.161
_refine_ls_hydrogen_treatment mixed
_refine_ls_matrix_type full
_refine_ls_number_parameters 304
_refine_ls_number_reflns 3924
_refine_ls_number_restraints 1
_refine_ls_restrained_S_all 1.160
_refine_ls_R_factor_all 0.1077
_refine_ls_R_factor_gt 0.0978
_refine_ls_shift/su_max 0.000
_refine_ls_shift/su_mean 0.000
_refine_ls_structure_factor_coef Fsqd
_refine_ls_weighting_details 'calc w=1/[\s^2^(Fo^2^)+(0.2000P)^2^+0.0000P] where P=(Fo^2^+2Fc^2^)/3'
_refine_ls_weighting_scheme calc
_refine_ls_wR_factor_gt 0.2606
_refine_ls_wR_factor_ref 0.2740
_reflns_number_gt 3154
_reflns_number_total 3924
_reflns_threshold_expression >2sigma(I)
_cod_data_source_file c2cc35020c.txt
_cod_data_source_block a20614b
_cod_original_sg_symbol_H-M P-1
_cod_database_code 7108354

loop_
_symmetry_equiv_pos_as_xyz
'x, y, z'
'-x, -y, -z'

loop_
_atom_site_label
_atom_site_type_symbol
_atom_site_fract_x
_atom_site_fract_y
_atom_site_fract_z
_atom_site_U_iso_or_equiv
_atom_site_adp_type
_atom_site_occupancy
_atom_site_symmetry_multiplicity
_atom_site_calc_flag
_atom_site_refinement_flags
S1 S 0.10694(12) 0.91000(9) 0.40464(6) 0.0491(4) Uani 1 1 d .
S2 S 0.82157(15) 0.12879(10) 0.26815(7) 0.0582(4) Uani 1 1 d .
N1 N 0.1791(4) 0.8895(3) 0.24899(19) 0.0428(7) Uani 1 1 d .
O1 O -0.5868(4) 0.4128(3) 0.1082(2) 0.0739(9) Uani 1 1 d .
O2 O 0.6645(5) 0.1667(4) 0.2411(3) 0.0865(11) Uani 1 1 d .
O3 O 0.9123(7) 0.0703(4) 0.2011(3) 0.1122(15) Uani 1 1 d .
O4 O 0.7976(7) 0.0547(5) 0.3293(4) 0.1232(17) Uani 1 1 d .
F1 F 1.0254(6) 0.3618(4) 0.2795(4) 0.1380(17) Uani 1 1 d .
F2 F 0.9276(7) 0.3679(5) 0.3949(3) 0.1545(19) Uani 1 1 d .
F3 F 1.1440(6) 0.2764(4) 0.3714(4) 0.159(2) Uani 1 1 d .
C1 C 0.0560(5) 0.8300(3) 0.2894(2) 0.0419(8) Uani 1 1 d .
C2 C 0.2951(5) 1.0294(3) 0.3978(2) 0.0425(8) Uani 1 1 d .
C3 C 0.3112(5) 1.0029(3) 0.3096(2) 0.0443(8) Uani 1 1 d D
C4 C 0.1804(5) 0.8398(4) 0.1520(2) 0.0460(8) Uani 1 1 d .
C5 C 0.1818(7) 0.9271(4) 0.1017(3) 0.0637(11) Uani 1 1 d .
H5 H 0.1802 1.0159 0.1296 0.076 Uiso 1 1 calc R
C6 C 0.1857(8) 0.8808(6) 0.0096(3) 0.0808(14) Uani 1 1 d .
H6 H 0.1880 0.9389 -0.0253 0.097 Uiso 1 1 calc R
C7 C 0.1864(7) 0.7491(6) -0.0316(3) 0.0806(15) Uani 1 1 d .
H7 H 0.1883 0.7180 -0.0943 0.097 Uiso 1 1 calc R
C8 C 0.1842(6) 0.6655(5) 0.0188(3) 0.0702(13) Uani 1 1 d .
H8 H 0.1840 0.5764 -0.0098 0.084 Uiso 1 1 calc R
C9 C 0.1823(5) 0.7085(4) 0.1113(3) 0.0571(10) Uani 1 1 d .
H9 H 0.1823 0.6501 0.1458 0.069 Uiso 1 1 calc R
C10 C -0.1065(5) 0.7170(3) 0.2419(2) 0.0406(8) Uani 1 1 d .
C11 C -0.2250(5) 0.7184(3) 0.1648(2) 0.0447(8) Uani 1 1 d .
H11 H -0.1969 0.7910 0.1427 0.054 Uiso 1 1 calc R
C12 C -0.3801(5) 0.6153(4) 0.1223(3) 0.0505(9) Uani 1 1 d .
H12 H -0.4570 0.6162 0.0699 0.061 Uiso 1 1 calc R
C13 C -0.4277(5) 0.5065(3) 0.1555(3) 0.0502(9) Uani 1 1 d .
C14 C -0.3110(5) 0.5043(4) 0.2300(3) 0.0509(9) Uani 1 1 d .
H14 H -0.3387 0.4309 0.2514 0.061 Uiso 1 1 calc R
C15 C -0.1536(5) 0.6086(4) 0.2740(3) 0.0503(9) Uani 1 1 d .
H15 H -0.0771 0.6069 0.3262 0.060 Uiso 1 1 calc R
C16 C -0.6398(8) 0.2940(5) 0.1347(5) 0.0981(19) Uani 1 1 d .
H16A H -0.5424 0.2507 0.1331 0.147 Uiso 1 1 calc R
H16B H -0.7516 0.2322 0.0922 0.147 Uiso 1 1 calc R
H16C H -0.6610 0.3197 0.1964 0.147 Uiso 1 1 calc R
C17 C 0.4061(5) 1.1387(3) 0.4811(2) 0.0444(8) Uani 1 1 d .
C18 C 0.3940(5) 1.1371(4) 0.5684(3) 0.0506(9) Uani 1 1 d .
H18 H 0.3136 1.0627 0.5754 0.061 Uiso 1 1 calc R
C19 C 0.4980(6) 1.2427(4) 0.6457(3) 0.0604(11) Uani 1 1 d .
H19 H 0.4865 1.2403 0.7045 0.073 Uiso 1 1 calc R
C20 C 0.6181(6) 1.3512(5) 0.6365(3) 0.0706(12) Uani 1 1 d .
H20 H 0.6881 1.4234 0.6889 0.085 Uiso 1 1 calc R
C21 C 0.6354(7) 1.3539(5) 0.5512(3) 0.0781(14) Uani 1 1 d .
H21 H 0.7204 1.4275 0.5459 0.094 Uiso 1 1 calc R
C22 C 0.5303(6) 1.2503(4) 0.4714(3) 0.0638(11) Uani 1 1 d .
H22 H 0.5417 1.2546 0.4130 0.077 Uiso 1 1 calc R
C23 C 0.9833(8) 0.2860(5) 0.3396(5) 0.0962(19) Uani 1 1 d .
H3 H 0.404(5) 1.050(4) 0.289(3) 0.070(13) Uiso 1 1 d D

loop_
_atom_site_aniso_label
_atom_site_aniso_U_11
_atom_site_aniso_U_22
_atom_site_aniso_U_33
_atom_site_aniso_U_23
_atom_site_aniso_U_13
_atom_site_aniso_U_12
S1 0.0489(6) 0.0434(6) 0.0476(6) 0.0127(4) 0.0070(4) 0.0047(4)
S2 0.0645(7) 0.0502(7) 0.0691(7) 0.0295(5) 0.0203(5) 0.0184(5)
N1 0.0412(15) 0.0370(14) 0.0440(15) 0.0101(12) 0.0023(12) 0.0080(12)
O1 0.0572(17) 0.0497(16) 0.096(2) 0.0242(16) -0.0044(15) -0.0081(14)
O2 0.0597(19) 0.077(2) 0.123(3) 0.043(2) 0.0083(18) 0.0136(16)
O3 0.124(3) 0.089(3) 0.124(3) 0.018(3) 0.054(3) 0.038(3)
O4 0.135(4) 0.109(3) 0.161(4) 0.107(3) 0.034(3) 0.024(3)
F1 0.107(3) 0.088(2) 0.230(5) 0.082(3) 0.040(3) 0.010(2)
F2 0.161(4) 0.113(3) 0.132(3) -0.026(3) 0.014(3) 0.026(3)
F3 0.096(3) 0.103(3) 0.235(6) 0.046(3) -0.059(3) 0.021(2)
C1 0.0416(17) 0.0342(16) 0.0487(19) 0.0133(14) 0.0064(14) 0.0115(14)
C2 0.0422(18) 0.0334(16) 0.0473(19) 0.0126(14) 0.0038(14) 0.0070(14)
C3 0.0383(18) 0.0389(18) 0.051(2) 0.0137(15) 0.0064(14) 0.0067(15)
C4 0.0394(18) 0.0454(19) 0.0471(19) 0.0096(15) 0.0076(14) 0.0092(15)
C5 0.081(3) 0.055(2) 0.054(2) 0.0203(18) 0.018(2) 0.014(2)
C6 0.094(4) 0.096(4) 0.060(3) 0.036(3) 0.022(2) 0.024(3)
C7 0.079(3) 0.104(4) 0.049(2) 0.010(3) 0.019(2) 0.024(3)
C8 0.062(3) 0.069(3) 0.062(3) -0.006(2) 0.012(2) 0.022(2)
C9 0.052(2) 0.054(2) 0.058(2) 0.0095(18) 0.0076(17) 0.0168(18)
C10 0.0424(17) 0.0364(16) 0.0415(17) 0.0117(13) 0.0080(13) 0.0108(14)
C11 0.0478(19) 0.0365(17) 0.0506(19) 0.0154(14) 0.0086(15) 0.0142(15)
C12 0.0464(19) 0.0454(19) 0.052(2) 0.0135(16) -0.0008(15) 0.0085(16)
C13 0.049(2) 0.0361(18) 0.060(2) 0.0130(16) 0.0082(16) 0.0072(16)
C14 0.051(2) 0.0390(18) 0.065(2) 0.0235(17) 0.0112(17) 0.0108(16)
C15 0.050(2) 0.046(2) 0.057(2) 0.0241(17) 0.0049(16) 0.0137(17)
C16 0.070(3) 0.058(3) 0.147(6) 0.043(3) -0.004(3) -0.013(2)
C17 0.0398(18) 0.0371(17) 0.050(2) 0.0100(15) 0.0038(14) 0.0081(15)
C18 0.0473(19) 0.052(2) 0.051(2) 0.0158(17) 0.0068(15) 0.0164(17)
C19 0.062(2) 0.069(3) 0.046(2) 0.0071(18) 0.0067(17) 0.029(2)
C20 0.063(3) 0.058(2) 0.063(3) -0.006(2) 0.004(2) 0.005(2)
C21 0.075(3) 0.057(2) 0.068(3) 0.004(2) 0.002(2) -0.017(2)
C22 0.069(3) 0.051(2) 0.050(2) 0.0096(17) 0.0043(18) -0.0077(19)
C23 0.077(4) 0.054(3) 0.149(6) 0.023(3) 0.011(4) 0.025(3)

loop_
_atom_type_symbol
_atom_type_description
_atom_type_scat_dispersion_real
_atom_type_scat_dispersion_imag
_atom_type_scat_source
C C 0.0033 0.0016 'International Tables Vol C Tables 4.2.6.8 and 6.1.1.4'
H H 0.0000 0.0000 'International Tables Vol C Tables 4.2.6.8 and 6.1.1.4'
N N 0.0061 0.0033 'International Tables Vol C Tables 4.2.6.8 and 6.1.1.4'
O O 0.0106 0.0060 'International Tables Vol C Tables 4.2.6.8 and 6.1.1.4'
F F 0.0171 0.0103 'International Tables Vol C Tables 4.2.6.8 and 6.1.1.4'
S S 0.1246 0.1234 'International Tables Vol C Tables 4.2.6.8 and 6.1.1.4'

loop_
_geom_angle_atom_site_label_1
_geom_angle_atom_site_label_2
_geom_angle_atom_site_label_3
_geom_angle
C1 S1 C2 91.69(17)
O2 S2 O4 112.8(3)
O2 S2 O3 119.9(3)
O4 S2 O3 110.4(3)
O2 S2 C23 103.0(3)
O4 S2 C23 103.2(3)
O3 S2 C23 105.6(3)
C1 N1 C3 113.6(3)
C1 N1 C4 124.6(3)
C3 N1 C4 121.7(3)
C13 O1 C16 118.2(4)
N1 C1 C10 125.7(3)
N1 C1 S1 111.2(2)
C10 C1 S1 123.0(3)
C3 C2 C17 130.2(3)
C3 C2 S1 109.8(2)
C17 C2 S1 120.0(3)
C2 C3 N1 113.6(3)
C2 C3 H3 126(3)
N1 C3 H3 121(3)
C9 C4 C5 121.1(4)
C9 C4 N1 120.3(3)
C5 C4 N1 118.6(3)
C6 C5 C4 118.8(4)
C6 C5 H5 120.6
C4 C5 H5 120.6
C5 C6 C7 120.4(5)
C5 C6 H6 119.8
C7 C6 H6 119.8
C8 C7 C6 119.8(4)
C8 C7 H7 120.1
C6 C7 H7 120.1
C7 C8 C9 121.5(4)
C7 C8 H8 119.3
C9 C8 H8 119.3
C8 C9 C4 118.5(4)
C8 C9 H9 120.8
C4 C9 H9 120.8
C15 C10 C11 118.5(3)
C15 C10 C1 121.4(3)
C11 C10 C1 120.0(3)
C12 C11 C10 120.2(3)
C12 C11 H11 119.9
C10 C11 H11 119.9
C11 C12 C13 121.0(3)
C11 C12 H12 119.5
C13 C12 H12 119.5
O1 C13 C14 126.3(4)
O1 C13 C12 114.9(3)
C14 C13 C12 118.8(3)
C13 C14 C15 120.7(3)
C13 C14 H14 119.6
C15 C14 H14 119.6
C14 C15 C10 120.7(3)
C14 C15 H15 119.6
C10 C15 H15 119.6
O1 C16 H16A 109.5
O1 C16 H16B 109.5
H16A C16 H16B 109.5
O1 C16 H16C 109.5
H16A C16 H16C 109.5
H16B C16 H16C 109.5
C18 C17 C22 118.8(3)
C18 C17 C2 122.6(3)
C22 C17 C2 118.6(3)
C17 C18 C19 121.3(4)
C17 C18 H18 119.4
C19 C18 H18 119.4
C20 C19 C18 120.0(4)
C20 C19 H19 120.0
C18 C19 H19 120.0
C21 C20 C19 119.8(4)
C21 C20 H20 120.1
C19 C20 H20 120.1
C20 C21 C22 121.9(4)
C20 C21 H21 119.1
C22 C21 H21 119.1
C21 C22 C17 118.1(4)
C21 C22 H22 120.9
C17 C22 H22 120.9
F2 C23 F3 114.7(7)
F2 C23 F1 98.4(5)
F3 C23 F1 101.7(5)
F2 C23 S2 118.4(5)
F3 C23 S2 114.2(4)
F1 C23 S2 106.0(5)

loop_
_geom_bond_atom_site_label_1
_geom_bond_atom_site_label_2
_geom_bond_distance
S1 C1 1.679(4)
S1 C2 1.724(4)
S2 O2 1.393(4)
S2 O4 1.402(4)
S2 O3 1.402(4)
S2 C23 1.777(6)
N1 C1 1.337(4)
N1 C3 1.370(4)
N1 C4 1.439(5)
O1 C13 1.331(5)
O1 C16 1.435(6)
F1 C23 1.419(8)
F2 C23 1.235(7)
F3 C23 1.287(6)
C1 C10 1.439(5)
C2 C3 1.337(5)
C2 C17 1.451(5)
C3 H3 0.92(2)
C4 C9 1.373(5)
C4 C5 1.375(6)
C5 C6 1.370(7)
C5 H5 0.9300
C6 C7 1.374(7)
C6 H6 0.9300
C7 C8 1.344(7)
C7 H7 0.9300
C8 C9 1.371(6)
C8 H8 0.9300
C9 H9 0.9300
C10 C15 1.383(5)
C10 C11 1.390(5)
C11 C12 1.343(5)
C11 H11 0.9300
C12 C13 1.397(5)
C12 H12 0.9300
C13 C14 1.357(5)
C14 C15 1.363(5)
C14 H14 0.9300
C15 H15 0.9300
C16 H16A 0.9600
C16 H16B 0.9600
C16 H16C 0.9600
C17 C18 1.367(5)
C17 C22 1.402(5)
C18 C19 1.368(5)
C18 H18 0.9300
C19 C20 1.359(7)
C19 H19 0.9300
C20 C21 1.347(7)
C20 H20 0.9300
C21 C22 1.383(6)
C21 H21 0.9300
C22 H22 0.9300

loop_
_geom_hbond_atom_site_label_D
_geom_hbond_atom_site_label_H
_geom_hbond_atom_site_label_A
_geom_hbond_distance_DH
_geom_hbond_distance_HA
_geom_hbond_distance_DA
_geom_hbond_angle_DHA
_geom_hbond_site_symmetry_A
C3 H3 O2 0.92(2) 2.41(2) 3.331(5) 176(4) 1_565
C18 H18 O4 0.93 2.32 3.157(6) 149.7 2_666

loop_
_geom_torsion_atom_site_label_1
_geom_torsion_atom_site_label_2
_geom_torsion_atom_site_label_3
_geom_torsion_atom_site_label_4
_geom_torsion
C3 N1 C1 C10 174.2(3)
C4 N1 C1 C10 -7.5(5)
C3 N1 C1 S1 -2.5(4)
C4 N1 C1 S1 175.8(2)
C2 S1 C1 N1 1.6(3)
C2 S1 C1 C10 -175.1(3)
C1 S1 C2 C3 -0.4(3)
C1 S1 C2 C17 178.7(3)
C17 C2 C3 N1 -179.9(3)
S1 C2 C3 N1 -0.9(4)
C1 N1 C3 C2 2.2(4)
C4 N1 C3 C2 -176.2(3)
C1 N1 C4 C9 -53.7(5)
C3 N1 C4 C9 124.4(4)
C1 N1 C4 C5 127.0(4)
C3 N1 C4 C5 -54.8(5)
C9 C4 C5 C6 -0.2(6)
N1 C4 C5 C6 179.1(4)
C4 C5 C6 C7 0.6(7)
C5 C6 C7 C8 -0.4(8)
C6 C7 C8 C9 -0.3(8)
C7 C8 C9 C4 0.8(6)
C5 C4 C9 C8 -0.5(6)
N1 C4 C9 C8 -179.8(3)
N1 C1 C10 C15 135.5(4)
S1 C1 C10 C15 -48.2(4)
N1 C1 C10 C11 -47.8(5)
S1 C1 C10 C11 128.4(3)
C15 C10 C11 C12 -1.0(5)
C1 C10 C11 C12 -177.7(3)
C10 C11 C12 C13 1.5(6)
C16 O1 C13 C14 -2.8(7)
C16 O1 C13 C12 176.4(4)
C11 C12 C13 O1 178.5(4)
C11 C12 C13 C14 -2.2(6)
O1 C13 C14 C15 -178.4(4)
C12 C13 C14 C15 2.4(6)
C13 C14 C15 C10 -2.0(6)
C11 C10 C15 C14 1.2(5)
C1 C10 C15 C14 177.9(3)
C3 C2 C17 C18 -166.9(4)
S1 C2 C17 C18 14.2(5)
C3 C2 C17 C22 13.2(6)
S1 C2 C17 C22 -165.7(3)
C22 C17 C18 C19 1.1(5)
C2 C17 C18 C19 -178.8(3)
C17 C18 C19 C20 -0.9(6)
C18 C19 C20 C21 -0.5(7)
C19 C20 C21 C22 1.8(8)
C20 C21 C22 C17 -1.5(8)
C18 C17 C22 C21 0.1(6)
C2 C17 C22 C21 180.0(4)
O2 S2 C23 F2 41.8(7)
O4 S2 C23 F2 -75.7(7)
O3 S2 C23 F2 168.3(6)
O2 S2 C23 F3 -178.4(6)
O4 S2 C23 F3 64.1(7)
O3 S2 C23 F3 -51.8(7)
O2 S2 C23 F1 -67.3(4)
O4 S2 C23 F1 175.2(4)
O3 S2 C23 F1 59.3(4)
